data_4319786
loop_
_publ_author_name
'Rudolf J. Wehmschulte'
'Masood A. Khan'
'Shawn I. Hossain'

_publ_contact_author_address
;       Department of Chemistry and Biochemistry
         University of Oklahoma
         620 Parrington Oval, Room 208
         Norman, OK 73019
;
_publ_contact_author_email rjwehmschulte@ou.edu
_publ_contact_author_fax '405 325 6111'
_publ_contact_author_name 'Rudolf J. Wehmschulte'
_publ_contact_author_phone '405 325 2388'
_publ_section_title
;
 Reaction of m-Terphenyldichlorophosphanes with Sodium Azide: Synthesis
 and Characterization of Stable Azidocyclophosphazenes
;
_journal_name_full 'Inorganic Chemistry'
_journal_page_first 2756
_journal_page_last 2762
_journal_paper_doi 10.1021/ic0014538
_journal_volume 40
_journal_year 2001
_chemical_formula_sum 'C48 H50 N8 P2'
_chemical_formula_weight 800.90
_chemical_name_systematic
;
  ?
;
_space_group_IT_number 14
_symmetry_cell_setting monoclinic
_symmetry_space_group_name_Hall '-P 2yn'
_symmetry_space_group_name_H-M 'P 1 21/n 1'
_atom_sites_solution_hydrogens geom
_atom_sites_solution_primary direct
_atom_sites_solution_secondary difmap
_audit_creation_method SHELXL-97
_cell_angle_alpha 90.00
_cell_angle_beta 101.555(12)
_cell_angle_gamma 90.00
_cell_formula_units_Z 2
_cell_length_a 10.874(3)
_cell_length_b 10.767(3)
_cell_length_c 18.868(4)
_cell_measurement_reflns_used 39
_cell_measurement_temperature 173(2)
_cell_measurement_theta_max 12.51
_cell_measurement_theta_min 4.84
_cell_volume 2164.3(10)
_computing_cell_refinement 'Bruker XSCANS'
_computing_data_collection 'Bruker XSCANS'
_computing_data_reduction 'Bruker SHELXTL'
_computing_molecular_graphics 'Bruker SHELXTL'
_computing_publication_material 'Bruker SHELXTL'
_computing_structure_refinement 'SHELXL-97 (Sheldrick, 1997)'
_computing_structure_solution 'SHELXS-97 (Sheldrick, 1990)'
_diffrn_ambient_temperature 173(2)
_diffrn_measured_fraction_theta_full 0.996
_diffrn_measured_fraction_theta_max 0.996
_diffrn_measurement_device_type 'Bruker P4'
_diffrn_measurement_method '2\q/\w scans'
_diffrn_radiation_monochromator graphite
_diffrn_radiation_source 'fine-focus sealed tube'
_diffrn_radiation_type MoK\a
_diffrn_radiation_wavelength 0.71073
_diffrn_reflns_av_R_equivalents 0.0336
_diffrn_reflns_av_sigmaI/netI 0.0510
_diffrn_reflns_limit_h_max 12
_diffrn_reflns_limit_h_min -12
_diffrn_reflns_limit_k_max 1
_diffrn_reflns_limit_k_min -12
_diffrn_reflns_limit_l_max 22
_diffrn_reflns_limit_l_min -22
_diffrn_reflns_number 5420
_diffrn_reflns_theta_full 24.99
_diffrn_reflns_theta_max 24.99
_diffrn_reflns_theta_min 2.20
_diffrn_standards_decay_% 1.1
_diffrn_standards_interval_count 97
_diffrn_standards_number 3
_exptl_absorpt_coefficient_mu 0.144
_exptl_absorpt_correction_type none
_exptl_crystal_colour colourless
_exptl_crystal_density_diffrn 1.229
_exptl_crystal_density_method 'not measured'
_exptl_crystal_description prism
_exptl_crystal_F_000 848
_exptl_crystal_size_max 0.52
_exptl_crystal_size_mid 0.44
_exptl_crystal_size_min 0.42
_refine_diff_density_max 0.793
_refine_diff_density_min -0.427
_refine_diff_density_rms 0.089
_refine_ls_extinction_method none
_refine_ls_goodness_of_fit_ref 1.028
_refine_ls_hydrogen_treatment constr
_refine_ls_matrix_type full
_refine_ls_number_parameters 268
_refine_ls_number_reflns 3785
_refine_ls_number_restraints 0
_refine_ls_restrained_S_all 1.028
_refine_ls_R_factor_all 0.0885
_refine_ls_R_factor_gt 0.0713
_refine_ls_shift/su_max 0.028
_refine_ls_shift/su_mean 0.000
_refine_ls_structure_factor_coef Fsqd
_refine_ls_weighting_details 'calc w=1/[\s^2^(Fo^2^)+(0.1381P)^2^+2.6849P] where P=(Fo^2^+2Fc^2^)/3'
_refine_ls_weighting_scheme calc
_refine_ls_wR_factor_gt 0.2015
_refine_ls_wR_factor_ref 0.2204
_reflns_number_gt 2998
_reflns_number_total 3785
_reflns_threshold_expression >2sigma(I)
_cod_data_source_file ic0014538_1.cif
_cod_data_source_block rw054e
_cod_depositor_comments
;
The following automatic conversions were performed:

'_symmetry_cell_setting' value 'Monoclinic' changed to 'monoclinic'
according to the built-in table from CIF Core dictionary named
'cif_core.dic' version 2.4.1 from 2010-06-29.

Automatic conversion script
Id: cif_fix_values 1646 2011-03-28 12:23:43Z adriana 
;
_cod_original_cell_volume 2164.2(9)
_cod_database_code 4319786

loop_
_symmetry_equiv_pos_as_xyz
'x, y, z'
'-x+1/2, y+1/2, -z+1/2'
'-x, -y, -z'
'x-1/2, -y-1/2, z-1/2'

loop_
_atom_site_label
_atom_site_type_symbol
_atom_site_fract_x
_atom_site_fract_y
_atom_site_fract_z
_atom_site_U_iso_or_equiv
_atom_site_adp_type
_atom_site_occupancy
_atom_site_symmetry_multiplicity
_atom_site_calc_flag
_atom_site_refinement_flags
_atom_site_disorder_assembly
_atom_site_disorder_group
P1 P 0.41866(8) 0.04974(7) 0.96874(4) 0.0216(3) Uani 1 1 d . . .
N1 N 0.4536(3) 0.0038(3) 1.05317(15) 0.0293(7) Uani 1 1 d . . .
N2 N 0.2850(3) -0.0117(3) 0.92050(19) 0.0386(8) Uani 1 1 d . . .
N3 N 0.2779(3) -0.1253(3) 0.91732(18) 0.0345(8) Uani 1 1 d . . .
N4 N 0.2615(4) -0.2278(3) 0.9113(2) 0.0569(11) Uani 1 1 d . . .
C1 C 0.0427(4) 0.0552(4) 1.1984(2) 0.0417(10) Uani 1 1 d . . .
H1C H -0.0038 -0.0177 1.1763 0.063 Uiso 1 1 calc R . .
H1D H -0.0165 0.1174 1.2096 0.063 Uiso 1 1 calc R . .
H1E H 0.1000 0.0304 1.2431 0.063 Uiso 1 1 calc R . .
C2 C 0.1171(3) 0.1098(3) 1.1466(2) 0.0320(8) Uani 1 1 d . . .
C3 C 0.2395(3) 0.1498(3) 1.1711(2) 0.0315(8) Uani 1 1 d . . .
H3A H 0.2761 0.1404 1.2209 0.038 Uiso 1 1 calc R . .
C4 C 0.3102(3) 0.2029(3) 1.12586(19) 0.0280(8) Uani 1 1 d . . .
C5 C 0.2571(3) 0.2162(3) 1.05284(18) 0.0256(7) Uani 1 1 d . . .
C6 C 0.1322(3) 0.1795(3) 1.02656(19) 0.0283(8) Uani 1 1 d . . .
C7 C 0.0653(3) 0.1259(3) 1.0743(2) 0.0334(8) Uani 1 1 d . . .
H7A H -0.0186 0.0996 1.0565 0.040 Uiso 1 1 calc R . .
C8 C 0.4424(3) 0.2436(4) 1.1567(2) 0.0374(9) Uani 1 1 d . . .
H8A H 0.4719 0.2985 1.1222 0.056 Uiso 1 1 calc R . .
H8B H 0.4970 0.1705 1.1658 0.056 Uiso 1 1 calc R . .
H8C H 0.4444 0.2882 1.2022 0.056 Uiso 1 1 calc R . .
C9 C 0.0677(3) 0.2013(4) 0.9492(2) 0.0373(9) Uani 1 1 d . . .
H9A H 0.1203 0.1693 0.9167 0.056 Uiso 1 1 calc R . .
H9B H 0.0543 0.2906 0.9409 0.056 Uiso 1 1 calc R . .
H9C H -0.0134 0.1584 0.9395 0.056 Uiso 1 1 calc R . .
C10 C 0.3244(3) 0.2783(3) 1.00050(18) 0.0248(7) Uani 1 1 d . . .
C11 C 0.3162(4) 0.4066(3) 0.9937(2) 0.0344(8) Uani 1 1 d . . .
H11A H 0.2772 0.4531 1.0259 0.041 Uiso 1 1 calc R . .
C12 C 0.3639(4) 0.4677(3) 0.9407(2) 0.0375(9) Uani 1 1 d . . .
H12A H 0.3612 0.5558 0.9382 0.045 Uiso 1 1 calc R . .
C13 C 0.4155(3) 0.4010(3) 0.8915(2) 0.0330(8) Uani 1 1 d . . .
H13A H 0.4444 0.4436 0.8539 0.040 Uiso 1 1 calc R . .
C14 C 0.4257(3) 0.2726(3) 0.89595(18) 0.0259(7) Uani 1 1 d . . .
C15 C 0.3851(3) 0.2121(3) 0.95320(17) 0.0220(7) Uani 1 1 d . . .
C16 C 0.4697(3) 0.2054(3) 0.83650(18) 0.0259(7) Uani 1 1 d . . .
C17 C 0.5968(3) 0.1926(3) 0.83510(19) 0.0290(8) Uani 1 1 d . . .
C18 C 0.6311(4) 0.1354(3) 0.7763(2) 0.0360(9) Uani 1 1 d . . .
H18A H 0.7179 0.1265 0.7758 0.043 Uiso 1 1 calc R . .
C19 C 0.5443(4) 0.0908(4) 0.7182(2) 0.0390(9) Uani 1 1 d . . .
C20 C 0.4191(4) 0.1040(4) 0.7209(2) 0.0395(9) Uani 1 1 d . . .
H20A H 0.3578 0.0727 0.6820 0.047 Uiso 1 1 calc R . .
C21 C 0.3791(3) 0.1614(4) 0.77838(19) 0.0322(8) Uani 1 1 d . . .
C22 C 0.6972(4) 0.2380(4) 0.8963(2) 0.0425(10) Uani 1 1 d . . .
H22A H 0.6598 0.2931 0.9275 0.064 Uiso 1 1 calc R . .
H22B H 0.7610 0.2836 0.8767 0.064 Uiso 1 1 calc R . .
H22C H 0.7364 0.1669 0.9245 0.064 Uiso 1 1 calc R . .
C23 C 0.2407(4) 0.1806(4) 0.7749(2) 0.0446(10) Uani 1 1 d . . .
H23A H 0.1928 0.1390 0.7319 0.067 Uiso 1 1 calc R . .
H23B H 0.2218 0.2697 0.7721 0.067 Uiso 1 1 calc R . .
H23C H 0.2174 0.1457 0.8183 0.067 Uiso 1 1 calc R . .
C24 C 0.5852(5) 0.0337(5) 0.6537(3) 0.0568(13) Uani 1 1 d . . .
H24A H 0.5402 -0.0445 0.6410 0.085 Uiso 1 1 calc R . .
H24B H 0.6757 0.0176 0.6656 0.085 Uiso 1 1 calc R . .
H24C H 0.5664 0.0911 0.6126 0.085 Uiso 1 1 calc R . .

loop_
_atom_site_aniso_label
_atom_site_aniso_U_11
_atom_site_aniso_U_22
_atom_site_aniso_U_33
_atom_site_aniso_U_23
_atom_site_aniso_U_13
_atom_site_aniso_U_12
P1 0.0192(5) 0.0202(5) 0.0252(5) 0.0024(3) 0.0041(3) 0.0029(3)
N1 0.0295(16) 0.0292(15) 0.0305(16) 0.0069(13) 0.0092(13) 0.0106(13)
N2 0.0265(16) 0.0232(16) 0.057(2) 0.0008(14) -0.0139(14) 0.0006(13)
N3 0.0261(16) 0.031(2) 0.0431(19) -0.0033(14) -0.0024(13) 0.0020(13)
N4 0.056(2) 0.028(2) 0.079(3) -0.0072(18) -0.005(2) -0.0015(17)
C1 0.042(2) 0.047(2) 0.041(2) -0.0034(18) 0.0221(19) -0.0065(19)
C2 0.0319(19) 0.0306(19) 0.038(2) -0.0036(15) 0.0187(16) -0.0009(15)
C3 0.0322(19) 0.0347(19) 0.0293(18) -0.0026(15) 0.0105(15) 0.0025(16)
C4 0.0240(17) 0.0289(18) 0.0329(18) -0.0042(14) 0.0102(14) 0.0016(14)
C5 0.0224(17) 0.0231(16) 0.0327(18) -0.0009(14) 0.0091(14) 0.0048(13)
C6 0.0222(17) 0.0307(18) 0.0329(18) 0.0018(15) 0.0074(14) 0.0043(14)
C7 0.0236(18) 0.035(2) 0.044(2) -0.0056(16) 0.0135(16) -0.0015(15)
C8 0.0283(19) 0.053(2) 0.0304(19) -0.0089(17) 0.0050(15) -0.0058(17)
C9 0.0233(18) 0.046(2) 0.040(2) 0.0050(17) -0.0010(15) 0.0015(16)
C10 0.0170(15) 0.0257(17) 0.0307(18) -0.0010(14) 0.0024(13) 0.0012(13)
C11 0.037(2) 0.0260(18) 0.043(2) -0.0040(16) 0.0145(17) 0.0032(15)
C12 0.041(2) 0.0190(17) 0.053(2) 0.0061(16) 0.0113(19) 0.0040(15)
C13 0.0331(19) 0.0263(18) 0.040(2) 0.0098(15) 0.0079(16) 0.0006(15)
C14 0.0210(16) 0.0260(17) 0.0295(18) 0.0062(14) 0.0023(13) 0.0019(13)
C15 0.0174(15) 0.0195(15) 0.0282(17) 0.0018(13) 0.0022(13) 0.0010(12)
C16 0.0263(17) 0.0266(17) 0.0247(16) 0.0073(13) 0.0049(13) 0.0025(13)
C17 0.0258(18) 0.0319(18) 0.0304(18) 0.0082(14) 0.0080(14) 0.0003(14)
C18 0.034(2) 0.038(2) 0.041(2) 0.0120(17) 0.0187(17) 0.0074(16)
C19 0.051(2) 0.037(2) 0.034(2) 0.0020(17) 0.0186(18) 0.0038(18)
C20 0.047(2) 0.041(2) 0.0285(19) 0.0032(16) 0.0029(17) -0.0042(18)
C21 0.0274(18) 0.042(2) 0.0264(18) 0.0049(15) 0.0023(14) 0.0015(16)
C22 0.0229(19) 0.056(3) 0.047(2) 0.005(2) 0.0038(17) -0.0049(18)
C23 0.027(2) 0.063(3) 0.039(2) 0.003(2) -0.0032(16) -0.0016(19)
C24 0.074(3) 0.056(3) 0.046(3) -0.002(2) 0.027(2) 0.008(2)

loop_
_atom_type_symbol
_atom_type_description
_atom_type_scat_dispersion_real
_atom_type_scat_dispersion_imag
_atom_type_scat_source
C C 0.0033 0.0016 'International Tables Vol C Tables 4.2.6.8 and 6.1.1.4'
H H 0.0000 0.0000 'International Tables Vol C Tables 4.2.6.8 and 6.1.1.4'
N N 0.0061 0.0033 'International Tables Vol C Tables 4.2.6.8 and 6.1.1.4'
P P 0.1023 0.0942 'International Tables Vol C Tables 4.2.6.8 and 6.1.1.4'

loop_
_geom_angle_atom_site_label_1
_geom_angle_atom_site_label_2
_geom_angle_atom_site_label_3
_geom_angle
_geom_angle_site_symmetry_1
_geom_angle_site_symmetry_3
_geom_angle_publ_flag
N1 P1 N1 95.52(14) 3_657 . ?
N1 P1 N2 114.18(17) 3_657 . ?
N1 P1 N2 114.41(17) . . ?
N1 P1 C15 117.23(15) 3_657 . ?
N1 P1 C15 116.88(15) . . ?
N2 P1 C15 99.69(15) . . ?
N1 P1 P1 47.90(10) 3_657 3_657 ?
N1 P1 P1 47.62(10) . 3_657 ?
N2 P1 P1 127.74(12) . 3_657 ?
C15 P1 P1 132.57(12) . 3_657 ?
P1 N1 P1 84.48(14) 3_657 . ?
N3 N2 P1 117.1(3) . . ?
N4 N3 N2 174.2(4) . . ?
C7 C2 C3 117.7(3) . . ?
C7 C2 C1 121.7(4) . . ?
C3 C2 C1 120.5(4) . . ?
C4 C3 C2 122.5(3) . . ?
C3 C4 C5 118.9(3) . . ?
C3 C4 C8 119.2(3) . . ?
C5 C4 C8 121.9(3) . . ?
C4 C5 C6 120.0(3) . . ?
C4 C5 C10 122.6(3) . . ?
C6 C5 C10 117.2(3) . . ?
C7 C6 C5 118.8(3) . . ?
C7 C6 C9 119.3(3) . . ?
C5 C6 C9 121.8(3) . . ?
C2 C7 C6 122.0(3) . . ?
C11 C10 C15 118.4(3) . . ?
C11 C10 C5 118.3(3) . . ?
C15 C10 C5 123.0(3) . . ?
C12 C11 C10 121.0(3) . . ?
C13 C12 C11 120.1(3) . . ?
C12 C13 C14 121.0(3) . . ?
C13 C14 C15 118.4(3) . . ?
C13 C14 C16 118.1(3) . . ?
C15 C14 C16 123.3(3) . . ?
C14 C15 C10 120.8(3) . . ?
C14 C15 P1 119.4(2) . . ?
C10 C15 P1 119.7(2) . . ?
C17 C16 C21 119.7(3) . . ?
C17 C16 C14 122.0(3) . . ?
C21 C16 C14 118.1(3) . . ?
C18 C17 C16 119.1(3) . . ?
C18 C17 C22 119.3(3) . . ?
C16 C17 C22 121.6(3) . . ?
C19 C18 C17 122.6(4) . . ?
C20 C19 C18 117.2(4) . . ?
C20 C19 C24 121.6(4) . . ?
C18 C19 C24 121.1(4) . . ?
C19 C20 C21 122.6(4) . . ?
C20 C21 C16 118.7(3) . . ?
C20 C21 C23 119.5(4) . . ?
C16 C21 C23 121.8(3) . . ?

loop_
_geom_bond_atom_site_label_1
_geom_bond_atom_site_label_2
_geom_bond_distance
_geom_bond_site_symmetry_2
_geom_bond_publ_flag
P1 N1 1.631(3) 3_657 ?
P1 N1 1.639(3) . ?
P1 N2 1.687(3) . ?
P1 C15 1.798(3) . ?
P1 P1 2.1982(17) 3_657 ?
N1 P1 1.631(3) 3_657 ?
N2 N3 1.226(4) . ?
N3 N4 1.121(5) . ?
C1 C2 1.508(5) . ?
C2 C7 1.378(5) . ?
C2 C3 1.387(5) . ?
C3 C4 1.382(5) . ?
C4 C5 1.390(5) . ?
C4 C8 1.504(5) . ?
C5 C6 1.406(5) . ?
C5 C10 1.499(5) . ?
C6 C7 1.392(5) . ?
C6 C9 1.507(5) . ?
C10 C11 1.389(5) . ?
C10 C15 1.406(5) . ?
C11 C12 1.380(5) . ?
C12 C13 1.380(5) . ?
C13 C14 1.388(5) . ?
C14 C15 1.406(5) . ?
C14 C16 1.492(5) . ?
C16 C17 1.395(5) . ?
C16 C21 1.401(5) . ?
C17 C18 1.384(5) . ?
C17 C22 1.503(5) . ?
C18 C19 1.381(6) . ?
C19 C20 1.380(6) . ?
C19 C24 1.508(6) . ?
C20 C21 1.391(5) . ?
C21 C23 1.508(5) . ?

loop_
_geom_torsion_atom_site_label_1
_geom_torsion_atom_site_label_2
_geom_torsion_atom_site_label_3
_geom_torsion_atom_site_label_4
_geom_torsion
_geom_torsion_site_symmetry_1
_geom_torsion_site_symmetry_2
_geom_torsion_site_symmetry_3
_geom_torsion_site_symmetry_4
_geom_torsion_publ_flag
N2 P1 N1 P1 119.72(16) . . . 3_657 ?
C15 P1 N1 P1 -124.35(15) . . . 3_657 ?
N1 P1 N2 N3 51.7(4) 3_657 . . . ?
N1 P1 N2 N3 -57.0(4) . . . . ?
C15 P1 N2 N3 177.5(3) . . . . ?
P1 P1 N2 N3 -2.7(4) 3_657 . . . ?
P1 N2 N3 N4 176(4) . . . . ?
C7 C2 C3 C4 -0.9(5) . . . . ?
C1 C2 C3 C4 -178.5(3) . . . . ?
C2 C3 C4 C5 -0.4(5) . . . . ?
C2 C3 C4 C8 -179.8(3) . . . . ?
C3 C4 C5 C6 2.0(5) . . . . ?
C8 C4 C5 C6 -178.6(3) . . . . ?
C3 C4 C5 C10 176.9(3) . . . . ?
C8 C4 C5 C10 -3.6(5) . . . . ?
C4 C5 C6 C7 -2.3(5) . . . . ?
C10 C5 C6 C7 -177.5(3) . . . . ?
C4 C5 C6 C9 175.1(3) . . . . ?
C10 C5 C6 C9 -0.1(5) . . . . ?
C3 C2 C7 C6 0.5(5) . . . . ?
C1 C2 C7 C6 178.1(3) . . . . ?
C5 C6 C7 C2 1.1(5) . . . . ?
C9 C6 C7 C2 -176.4(3) . . . . ?
C4 C5 C10 C11 -85.8(4) . . . . ?
C6 C5 C10 C11 89.3(4) . . . . ?
C4 C5 C10 C15 100.5(4) . . . . ?
C6 C5 C10 C15 -84.4(4) . . . . ?
C15 C10 C11 C12 1.4(6) . . . . ?
C5 C10 C11 C12 -172.6(3) . . . . ?
C10 C11 C12 C13 3.0(6) . . . . ?
C11 C12 C13 C14 -2.9(6) . . . . ?
C12 C13 C14 C15 -1.6(5) . . . . ?
C12 C13 C14 C16 173.6(3) . . . . ?
C13 C14 C15 C10 6.2(5) . . . . ?
C16 C14 C15 C10 -168.8(3) . . . . ?
C13 C14 C15 P1 -170.6(3) . . . . ?
C16 C14 C15 P1 14.4(4) . . . . ?
C11 C10 C15 C14 -6.1(5) . . . . ?
C5 C10 C15 C14 167.6(3) . . . . ?
C11 C10 C15 P1 170.7(3) . . . . ?
C5 C10 C15 P1 -15.6(4) . . . . ?
N1 P1 C15 C14 30.2(3) 3_657 . . . ?
N1 P1 C15 C14 142.6(3) . . . . ?
N2 P1 C15 C14 -93.6(3) . . . . ?
P1 P1 C15 C14 86.7(3) 3_657 . . . ?
N1 P1 C15 C10 -146.7(2) 3_657 . . . ?
N1 P1 C15 C10 -34.2(3) . . . . ?
N2 P1 C15 C10 89.6(3) . . . . ?
P1 P1 C15 C10 -90.1(3) 3_657 . . . ?
C13 C14 C16 C17 83.5(4) . . . . ?
C15 C14 C16 C17 -101.5(4) . . . . ?
C13 C14 C16 C21 -92.3(4) . . . . ?
C15 C14 C16 C21 82.7(4) . . . . ?
C21 C16 C17 C18 -0.6(5) . . . . ?
C14 C16 C17 C18 -176.3(3) . . . . ?
C21 C16 C17 C22 -179.8(3) . . . . ?
C14 C16 C17 C22 4.4(5) . . . . ?
C16 C17 C18 C19 0.4(6) . . . . ?
C22 C17 C18 C19 179.7(4) . . . . ?
C17 C18 C19 C20 -0.7(6) . . . . ?
C17 C18 C19 C24 177.5(4) . . . . ?
C18 C19 C20 C21 1.1(6) . . . . ?
C24 C19 C20 C21 -177.0(4) . . . . ?
C19 C20 C21 C16 -1.3(6) . . . . ?
C19 C20 C21 C23 175.6(4) . . . . ?
C17 C16 C21 C20 1.0(5) . . . . ?
C14 C16 C21 C20 176.9(3) . . . . ?
C17 C16 C21 C23 -175.8(3) . . . . ?
C14 C16 C21 C23 0.1(5) . . . . ?
